data_4134488
loop_
_publ_author_name
'Pan, Chun-Ya'
'Yang, Xin-Rui'
'Xiong, Lin'
'Lu, Zhong-Wei'
'Zhen, Bo-Yu'
'Sui, Xin'
'Deng, Xue-Bin'
'Chen, Ling'
'Wu, Li-Ming'

_publ_section_title
;
 Solid-State Nonlinear Optical Switch with the Widest Switching
 Temperature Range Owing to Its Continuously Tunable <i>T</i><sub>c</sub>.
;
_journal_issue 13
_journal_name_full 'Journal of the American Chemical Society'
_journal_page_first 6423
_journal_page_last 6431
_journal_paper_doi 10.1021/jacs.0c01741
_journal_volume 142
_journal_year 2020
_chemical_formula_sum 'F H8 K0.29 N1.71 O3 P'
_chemical_formula_weight 141.33
_space_group_IT_number 33
_space_group_name_Hall 'P 2c -2n'
_space_group_name_H-M_alt 'P n a 21'
_symmetry_cell_setting orthorhombic
_symmetry_space_group_name_H-M 'P n a 21'
_atom_sites_solution_hydrogens none
_atom_sites_solution_primary direct
_atom_sites_solution_secondary difmap
_audit_creation_method SHELXL-97
_cell_angle_alpha 90.00
_cell_angle_beta 90.00
_cell_angle_gamma 90.00
_cell_formula_units_Z 4
_cell_length_a 7.9297(11)
_cell_length_b 11.1111(19)
_cell_length_c 5.9820(10)
_cell_measurement_reflns_used 3986
_cell_measurement_temperature 304(2)
_cell_measurement_theta_max 27.44
_cell_measurement_theta_min 3.16
_cell_volume 527.06(15)
_computing_structure_refinement 'SHELXL-97 (Sheldrick, 1997)'
_computing_structure_solution 'SHELXS-97 (Sheldrick, 1990)'
_diffrn_ambient_temperature 304(2)
_diffrn_measured_fraction_theta_full 1.000
_diffrn_measured_fraction_theta_max 1.000
_diffrn_measurement_device_type 'CCD area detector'
_diffrn_measurement_method 'phi and omega scans'
_diffrn_radiation_monochromator graphite
_diffrn_radiation_source 'fine-focus sealed tube'
_diffrn_radiation_type MoK\a
_diffrn_radiation_wavelength 0.71073
_diffrn_reflns_av_R_equivalents 0.0699
_diffrn_reflns_av_sigmaI/netI 0.0412
_diffrn_reflns_limit_h_max 8
_diffrn_reflns_limit_h_min -10
_diffrn_reflns_limit_k_max 14
_diffrn_reflns_limit_k_min -14
_diffrn_reflns_limit_l_max 7
_diffrn_reflns_limit_l_min -7
_diffrn_reflns_number 9693
_diffrn_reflns_theta_full 27.49
_diffrn_reflns_theta_max 27.49
_diffrn_reflns_theta_min 3.16
_exptl_absorpt_coefficient_mu 0.685
_exptl_absorpt_correction_T_max 0.7125
_exptl_absorpt_correction_T_min 0.6782
_exptl_absorpt_correction_type multi-scan
_exptl_crystal_colour colorless
_exptl_crystal_density_diffrn 1.781
_exptl_crystal_density_method 'not measured'
_exptl_crystal_description block
_exptl_crystal_F_000 294
_exptl_crystal_size_max 0.05
_exptl_crystal_size_mid 0.03
_exptl_crystal_size_min 0.02
_refine_diff_density_max 0.449
_refine_diff_density_min -0.457
_refine_diff_density_rms 0.104
_refine_ls_abs_structure_details 'Flack H D (1983), Acta Cryst. A39, 876-881'
_refine_ls_abs_structure_Flack 0.00
_refine_ls_extinction_method none
_refine_ls_goodness_of_fit_ref 1.155
_refine_ls_hydrogen_treatment none
_refine_ls_matrix_type full
_refine_ls_number_parameters 98
_refine_ls_number_reflns 1206
_refine_ls_number_restraints 39
_refine_ls_restrained_S_all 1.137
_refine_ls_R_factor_all 0.0707
_refine_ls_R_factor_gt 0.0601
_refine_ls_shift/su_max 0.000
_refine_ls_shift/su_mean 0.000
_refine_ls_structure_factor_coef Fsqd
_refine_ls_weighting_details 'calc w=1/[\s^2^(Fo^2^)+(0.0416P)^2^+1.3810P] where P=(Fo^2^+2Fc^2^)/3'
_refine_ls_weighting_scheme calc
_refine_ls_wR_factor_gt 0.1225
_refine_ls_wR_factor_ref 0.1267
_reflns_number_gt 1089
_reflns_number_total 1206
_reflns_threshold_expression >2sigma(I)
_cod_data_source_file K0.3(NH4)1.7PO3F.cif
_cod_data_source_block K0.3(NH4)1.7PO3F-HTP-300K
_cod_depositor_comments
;
The following automatic conversions were performed:

data item '_symmetry_cell_setting' value 'Orthorhombic' was changed
to 'orthorhombic' in accordance with the
/home/data/users/saulius/crontab/automatic-downloads/rss-feeds/ACS/lib/dictionaries/cif_core.dic
dictionary named 'cif_core.dic' version 2.4.2 last updated on
2011-04-26.

Automatic conversion script
Id: cif_fix_values 7556 2019-12-06 15:28:31Z antanas 

 Adding full bibliography for 4134470--4134505.cif.
;
_cod_original_sg_symbol_H-M 'Pna2(1) '
_cod_original_formula_sum 'H8 F K0.29 N1.71 O3 P'
_cod_database_code 4134488

loop_
_symmetry_equiv_pos_as_xyz
'x, y, z'
'-x, -y, z+1/2'
'x+1/2, -y+1/2, z'
'-x+1/2, y+1/2, z+1/2'

loop_
_atom_site_label
_atom_site_type_symbol
_atom_site_fract_x
_atom_site_fract_y
_atom_site_fract_z
_atom_site_U_iso_or_equiv
_atom_site_adp_type
_atom_site_occupancy
_atom_site_symmetry_multiplicity
_atom_site_calc_flag
_atom_site_refinement_flags
_atom_site_disorder_assembly
_atom_site_disorder_group
P P 0.18993(12) 0.87395(9) 0.4142(2) 0.0161(3) Uani 1 1 d . . .
N2 N -0.0773(2) 0.80857(18) 0.9183(6) 0.0224(9) Uani 0.716(9) 1 d PD . .
K K -0.0773(2) 0.80857(18) 0.9183(6) 0.0224(9) Uani 0.284(9) 1 d P . .
N1 N -0.3581(4) 0.9615(3) 0.3975(9) 0.0211(9) Uani 1 1 d D . .
F F -0.0007(3) 0.9199(3) 0.4120(9) 0.0384(7) Uani 1 1 d . . .
O3 O 0.1940(5) 0.7744(3) 0.2457(7) 0.0332(9) Uani 1 1 d . . .
O2 O 0.2179(5) 0.8382(3) 0.6536(6) 0.0283(9) Uani 1 1 d . . .
O1 O 0.2866(4) 0.9848(3) 0.3499(6) 0.0252(9) Uani 1 1 d . . .
H3 H -0.337(5) 0.977(3) 0.531(4) 0.007(13) Uiso 1 1 d D . .
H2 H -0.301(4) 1.008(3) 0.314(5) 0.014(14) Uiso 1 1 d D . .
H4 H -0.331(5) 0.8897(19) 0.367(7) 0.039(18) Uiso 1 1 d D . .
H1 H -0.461(2) 0.971(3) 0.371(7) 0.021(14) Uiso 1 1 d D . .
H7 H -0.129(5) 0.775(4) 0.817(6) 0.000(10) Uiso 1 1 d D . .
H6 H -0.054(11) 0.762(4) 1.019(8) 0.14(5) Uiso 1 1 d D . .
H8 H -0.134(7) 0.865(5) 0.968(11) 0.13(4) Uiso 1 1 d D . .
H5 H 0.012(6) 0.837(8) 0.867(10) 2.0(14) Uiso 1 1 d D . .

loop_
_atom_site_aniso_label
_atom_site_aniso_U_11
_atom_site_aniso_U_22
_atom_site_aniso_U_33
_atom_site_aniso_U_23
_atom_site_aniso_U_13
_atom_site_aniso_U_12
P 0.0135(5) 0.0207(5) 0.0142(5) 0.0001(7) 0.0003(7) 0.0015(4)
N2 0.0188(12) 0.0236(12) 0.0247(13) -0.0036(16) -0.0031(14) -0.0028(8)
K 0.0188(12) 0.0236(12) 0.0247(13) -0.0036(16) -0.0031(14) -0.0028(8)
N1 0.0175(18) 0.032(2) 0.014(2) 0.008(2) 0.003(2) -0.0029(14)
F 0.0121(13) 0.0458(16) 0.0573(19) 0.007(3) -0.004(2) 0.0046(10)
O3 0.042(2) 0.025(2) 0.032(2) -0.0055(18) -0.001(2) 0.0007(18)
O2 0.033(2) 0.031(2) 0.0207(19) 0.0038(16) 0.0011(16) -0.0016(17)
O1 0.0222(18) 0.0267(18) 0.027(2) 0.0051(14) 0.0005(13) 0.0028(14)

loop_
_atom_type_symbol
_atom_type_description
_atom_type_scat_dispersion_real
_atom_type_scat_dispersion_imag
_atom_type_scat_source
N N 0.0061 0.0033 'International Tables Vol C Tables 4.2.6.8 and 6.1.1.4'
H H 0.0000 0.0000 'International Tables Vol C Tables 4.2.6.8 and 6.1.1.4'
O O 0.0106 0.0060 'International Tables Vol C Tables 4.2.6.8 and 6.1.1.4'
F F 0.0171 0.0103 'International Tables Vol C Tables 4.2.6.8 and 6.1.1.4'
P P 0.1023 0.0942 'International Tables Vol C Tables 4.2.6.8 and 6.1.1.4'
K K 0.2009 0.2494 'International Tables Vol C Tables 4.2.6.8 and 6.1.1.4'

loop_
_geom_angle_atom_site_label_1
_geom_angle_atom_site_label_2
_geom_angle_atom_site_label_3
_geom_angle
_geom_angle_site_symmetry_1
_geom_angle_site_symmetry_3
_geom_angle_publ_flag
O3 P O1 115.0(2) . . ?
O3 P O2 116.3(2) . . ?
O1 P O2 112.7(2) . . ?
O3 P F 104.5(2) . . ?
O1 P F 102.68(18) . . ?
O2 P F 103.5(2) . . ?
O3 P K 136.55(18) . 2_574 ?
O1 P K 48.06(13) . 2_574 ?
O2 P K 106.63(16) . 2_574 ?
F P K 57.15(11) . 2_574 ?
O3 P K 47.95(17) . 1_554 ?
O1 P K 104.30(15) . 1_554 ?
O2 P K 142.49(16) . 1_554 ?
F P K 61.03(19) . 1_554 ?
K P K 93.14(7) 2_574 1_554 ?
H7 N2 H6 111(2) . . ?
H7 N2 H8 110(2) . . ?
H6 N2 H8 110(3) . . ?
H7 N2 H5 109(2) . . ?
H6 N2 H5 109(2) . . ?
H8 N2 H5 108(2) . . ?
H3 N1 H2 110(2) . . ?
H3 N1 H4 111(2) . . ?
H2 N1 H4 108(2) . . ?
H3 N1 H1 111(2) . . ?
H2 N1 H1 109(2) . . ?
H4 N1 H1 109(2) . . ?
P F K 97.05(13) . 2_574 ?
P F K 93.6(2) . 1_554 ?
K F K 114.85(16) 2_574 1_554 ?
P O3 K 136.2(2) . 3_564 ?
P O3 K 109.8(2) . 1_554 ?
K O3 K 92.87(17) 3_564 1_554 ?
P O2 K 141.3(2) . 3_565 ?
P O1 K 109.00(17) . 2_574 ?

loop_
_geom_bond_atom_site_label_1
_geom_bond_atom_site_label_2
_geom_bond_distance
_geom_bond_site_symmetry_2
_geom_bond_publ_flag
P O3 1.497(4) . ?
P O1 1.500(4) . ?
P O2 1.502(4) . ?
P F 1.596(3) . ?
P K 3.639(2) 2_574 ?
P K 3.717(3) 1_554 ?
N2 H7 0.816(19) . ?
N2 H6 0.82(2) . ?
N2 H8 0.83(2) . ?
N2 H5 0.84(2) . ?
N1 H3 0.831(18) . ?
N1 H2 0.851(18) . ?
N1 H4 0.847(18) . ?
N1 H1 0.841(18) . ?
F K 3.080(4) 2_574 ?
F K 3.259(6) 1_554 ?
O3 K 2.825(5) 3_564 ?
O3 K 2.934(5) 1_554 ?
O2 K 2.794(5) 3_565 ?
O1 K 2.863(4) 2_574 ?

loop_
_geom_hbond_atom_site_label_D
_geom_hbond_atom_site_label_H
_geom_hbond_atom_site_label_A
_geom_hbond_distance_DH
_geom_hbond_distance_HA
_geom_hbond_distance_DA
_geom_hbond_angle_DHA
_geom_hbond_site_symmetry_A
N2 H5 O2 0.84(2) 2.07(4) 2.845(5) 154(7) .
N1 H3 O1 0.831(18) 1.997(19) 2.829(7) 179(4) 2_575
N1 H2 O2 0.851(18) 2.07(2) 2.884(6) 161(4) 2_574
N1 H4 O3 0.847(18) 1.97(2) 2.805(6) 168(4) 3_465
N1 H1 O1 0.841(18) 2.009(19) 2.844(5) 172(4) 1_455
N2 H7 O2 0.816(19) 2.01(2) 2.794(5) 161(4) 3_465
N2 H6 O3 0.82(2) 2.40(6) 2.934(5) 124(6) 1_556
N2 H8 O1 0.83(2) 2.18(5) 2.863(4) 140(6) 2_575
N2 H8 F 0.83(2) 2.64(8) 3.080(4) 115(7) 2_575
